data_4000425
loop_
_publ_author_name
'Shpanchenko, Roman V.'
'Chernaya, Victoria V.'
'Tsirlin, Alexander A.'
'Chizhov, Pavel S.'
'Sklovsky, Dmitry E.'
'Antipov, Evgeny V.'
'Khlybov, Evgeny P.'
'Pomjakushin, Vladimir'
'Balagurov, Anatoly M.'
'Medvedeva, Julia E.'
'Kaul, Enrique E.'
'Geibel, Christoph'

_journal_issue 17
_journal_name_full 'Chemistry of Materials'
_journal_page_first 3267
_journal_page_last 3273
_journal_paper_doi 10.1021/cm049310x
_journal_volume 16
_journal_year 2004
_chemical_formula_analytical 'O3 Pb V'
_chemical_formula_moiety 'O3 Pb V'
_chemical_formula_sum 'O3 Pb V'
_chemical_formula_weight 306.14
_chemical_name_common 'Lead vanadate'
_chemical_name_systematic 'Lead Vanadium oxide'
_space_group_IT_number 99
_space_group_name_Hall 'P 4 -2'
_space_group_name_H-M_alt 'P 4 m m'
_symmetry_cell_setting tetragonal
_symmetry_space_group_name_Hall 'P 4 -2'
_symmetry_space_group_name_H-M 'P 4 m m'
_cell_angle_alpha 90.0
_cell_angle_beta 90.0
_cell_angle_gamma 90.0
_cell_formula_units_Z 1
_cell_length_a 3.80005(6)
_cell_length_b 3.80005
_cell_length_c 4.6703(1)
_cell_measurement_temperature 293
_cell_volume 67.441(2)
_diffrn_ambient_temperature 293
_diffrn_detector PSD
_diffrn_detector_type 'linear PSD'
_diffrn_measurement_device_type 'STADI/P STOE'
_diffrn_radiation_monochromator 'Ge  primiry beam'
_diffrn_source 'sealed X-Ray tube'
_diffrn_source_target Cu
_diffrn_source_type 'Cu K\a~1~'
_exptl_absorpt_coefficient_mu 65.536
_exptl_absorpt_correction_T_max 1.00000
_exptl_absorpt_correction_T_min 1.00000
_exptl_absorpt_correction_type none
_exptl_absorpt_process_details '   Absorption not refined'
_pd_block_diffractogram_id ?
_pd_instr_dist_anal/detc ?
_pd_instr_dist_mono/spec 130
_pd_instr_dist_spec/anal ?
_pd_instr_dist_spec/detc 130
_pd_instr_dist_src/mono 260
_pd_instr_dist_src/spec ?
_pd_instr_location 'STADI/P STOE Department of Chemistry, MSU, 119992 Moscow, Russia'
_pd_meas_2theta_range_inc 0.010
_pd_meas_2theta_range_max 109.990
_pd_meas_2theta_range_min 15.000
_pd_meas_scan_method step
_pd_prep_cool_rate 'furnace cooling'
_pd_prep_pressure 4000000
_pd_prep_temperature 1023
_pd_proc_info_data_reduction ?
_pd_proc_info_excluded_regions ?
_pd_proc_ls_background_function
;   RIETAN-2000 Chebyshev polynom with 11 terms.
      0:    1847.86     1:   0.000000     3:    697.417     4:   56.3877
      5:   -129.842     6:    233.883     7:    -165.765    8:   -5.54373
      9:   82.4130     10:    -8.67097
;
_pd_proc_ls_pref_orient_corr ' ?'
_pd_proc_ls_profile_function
;
 RIETAN-2000 Pseudo-Woight profile function; PPPs applied
;
_pd_proc_ls_prof_R_factor 0.026
_pd_proc_ls_prof_wR_expected 0.018
_pd_proc_ls_prof_wR_factor 0.035
_pd_proc_wavelength 1.54056
_refine_ls_extinction_coef ?
_refine_ls_extinction_method ?
_refine_ls_goodness_of_fit_all 1.91
_refine_ls_hydrogen_treatment ?
_refine_ls_matrix_type full
_refine_ls_number_constraints 4
_refine_ls_number_parameters 16
_refine_ls_number_restraints 0
_refine_ls_restrained_S_all ?
_refine_ls_restrained_S_obs ?
_refine_ls_R_factor_all ?
_refine_ls_R_Fsqd_factor ?
_refine_ls_R_I_factor ?
_refine_ls_shift/su_max 0.01
_refine_ls_shift/su_mean 0.01
_refine_ls_weighting_details ?
_refine_ls_weighting_scheme sigma
_cod_original_sg_symbol_H-M 'P 4mm'
_cod_database_code 4000425

loop_
_symmetry_equiv_pos_site_id
_symmetry_equiv_pos_as_xyz
1 x,y,z
2 -y,x,z
3 -x,-y,z
4 y,-x,z
5 -x,y,z
6 x,-y,z
7 -y,-x,z
8 y,x,z

loop_
_atom_site_label
_atom_site_fract_x
_atom_site_fract_y
_atom_site_fract_z
_atom_site_occupancy
_atom_site_symmetry_multiplicity
_atom_site_Wyckoff_symbol
_atom_site_U_iso_or_equiv
V 0.0 0.0 0.0 1.0 1 a 0.0058(5)
Pb 0.5 0.5 0.5708(3) 1.0 1 b 0.0094(1)
O1 0.5 0.0 -0.1194(9) 1.0 2 c 0.01
O2 0.0 0.0 0.358(1) 1.0 1 a 0.0228(10)
